data_2312865
loop_
_publ_author_name
'Zhao, Ning'
'Lian, Zhaoxun'

_publ_section_title
;
 Investigation of the third-order nonlinear optical properties of a
 cobalt(II) complex constructed from 4,4'-oxydibenzoic acid and
 4,4'-(1H-pyrazole-3,5-diyl)dipyridine.
;
_journal_coeditor_code DG3076
_journal_issue 7
_journal_name_full 'Acta crystallographica. Section C, Structural chemistry'
_journal_paper_doi 10.1107/S2053229625005133
_journal_volume 81
_journal_year 2025
_chemical_formula_iupac '[Co (C14 H9 O5)2 (C13 H10 N4)2 (H2 O1)2]'
_chemical_formula_moiety 'C54 H42 Co N8 O12'
_chemical_formula_sum 'C54 H42 Co N8 O12'
_chemical_formula_weight 1053.88
_chemical_name_systematic
Diaquabis[4-(4-carboxyphenoxy)benzoato-\k<i>O</i>]bis{4-[3-(pyridin-4-yl)-1<i>H</i>-pyrazol-5-yl]pyridine-\k<i>N</i>}cobalt(II)
_space_group_crystal_system monoclinic
_space_group_IT_number 15
_space_group_name_Hall '-C 2yc'
_space_group_name_H-M_alt 'C 1 2/c 1'
_atom_sites_solution_hydrogens mixed
_atom_sites_solution_primary dual
_audit_creation_method
;
Olex2 1.5
(compiled 2025.03.04 svn.red2d20d0 for OlexSys, GUI svn.r7188)
;
_cell_angle_alpha 90
_cell_angle_beta 96.570(2)
_cell_angle_gamma 90
_cell_formula_units_Z 4
_cell_length_a 34.385(3)
_cell_length_b 9.6734(9)
_cell_length_c 14.2837(13)
_cell_measurement_reflns_used 3407
_cell_measurement_temperature 296.15
_cell_measurement_theta_max 25.678
_cell_measurement_theta_min 2.655
_cell_volume 4719.8(7)
_computing_cell_refinement
;
SAINT (Bruker, 2013)
;
_computing_data_collection
;
APEX2 (Bruker, 2013)
;
_computing_data_reduction
;
SAINT (Bruker, 2013)
;
_computing_molecular_graphics
;
OLEX2 (Dolomanov <i>et al.</i>, 2009)
;
_computing_publication_material
;
OLEX2 (Dolomanov <i>et al.</i>, 2009)
;
_computing_structure_refinement
;
SHELXL2014 (Sheldrick, 2015<i>b</i>)
;
_computing_structure_solution
;
SHELXT2014 (Sheldrick, 2015<i>a</i>)
;
_diffrn_ambient_temperature 296.15
_diffrn_measured_fraction_theta_full 0.997
_diffrn_measured_fraction_theta_max 0.974
_diffrn_measurement_device_type 'Bruker APEXII CCD area detector'
_diffrn_measurement_method 'phi and omega scans'
_diffrn_radiation_monochromator graphite
_diffrn_radiation_type MoK\a
_diffrn_radiation_wavelength 0.71073
_diffrn_reflns_av_R_equivalents 0.0346
_diffrn_reflns_av_unetI/netI 0.0466
_diffrn_reflns_limit_h_max 32
_diffrn_reflns_limit_h_min -44
_diffrn_reflns_limit_k_max 12
_diffrn_reflns_limit_k_min -12
_diffrn_reflns_limit_l_max 18
_diffrn_reflns_limit_l_min -18
_diffrn_reflns_number 14014
_diffrn_reflns_theta_full 25.242
_diffrn_reflns_theta_max 27.704
_diffrn_reflns_theta_min 2.188
_diffrn_source_current 30.0
_diffrn_source_power 1.5
_diffrn_source_voltage 50.0
_exptl_absorpt_coefficient_mu 0.441
_exptl_absorpt_correction_T_max 0.7456
_exptl_absorpt_correction_T_min 0.6855
_exptl_absorpt_correction_type multi-scan
_exptl_crystal_colour red
_exptl_crystal_density_diffrn 1.483
_exptl_crystal_description block
_exptl_crystal_F_000 2180
_exptl_crystal_size_max 0.21
_exptl_crystal_size_mid 0.2
_exptl_crystal_size_min 0.18
_refine_diff_density_max 0.210
_refine_diff_density_min -0.497
_refine_ls_extinction_method none
_refine_ls_goodness_of_fit_ref 1.015
_refine_ls_hydrogen_treatment mixed
_refine_ls_matrix_type full
_refine_ls_number_parameters 349
_refine_ls_number_reflns 5409
_refine_ls_number_restraints 0
_refine_ls_restrained_S_all 1.015
_refine_ls_R_factor_all 0.0693
_refine_ls_R_factor_gt 0.0422
_refine_ls_shift/su_max 0.000
_refine_ls_shift/su_mean 0.000
_refine_ls_structure_factor_coef Fsqd
_refine_ls_weighting_details 'w=1/[\s^2^(Fo^2^)+(0.0435P)^2^+3.3670P] where P=(Fo^2^+2Fc^2^)/3'
_refine_ls_weighting_scheme calc
_refine_ls_wR_factor_gt 0.0904
_refine_ls_wR_factor_ref 0.1032
_reflns_number_gt 3928
_reflns_number_total 5409
_reflns_threshold_expression 'I > 2\s(I)'
_cod_data_source_file dg3076sup1.cif
_cod_data_source_block I
_cod_original_cell_volume 4719.9(7)
_cod_database_code 2312865
_shelx_space_group_comment
;
The symmetry employed for this shelxl refinement is uniquely defined
by the following loop, which should always be used as a source of
symmetry information in preference to the above space-group names.
They are only intended as comments.
;
_shelx_estimated_absorpt_t_min 0.913
_shelx_estimated_absorpt_t_max 0.925

loop_
_space_group_symop_operation_xyz
'x, y, z'
'-x, y, -z+1/2'
'x+1/2, y+1/2, z'
'-x+1/2, y+1/2, -z+1/2'
'-x, -y, -z'
'x, -y, z-1/2'
'-x+1/2, -y+1/2, -z'
'x+1/2, -y+1/2, z-1/2'

loop_
_atom_site_type_symbol
_atom_site_label
_atom_site_fract_x
_atom_site_fract_y
_atom_site_fract_z
_atom_site_U_iso_or_equiv
_atom_site_adp_type
_atom_site_calc_flag
_atom_site_occupancy
_atom_site_disorder_assembly
_atom_site_disorder_group
Co Co1 0.5000 1.0000 0.5000 0.02152(11) Uani d 1 . .
O O1 0.44594(4) 0.90381(15) 0.47517(10) 0.0314(3) Uani d 1 . .
O O2 0.45147(4) 0.77226(16) 0.34952(11) 0.0365(4) Uani d 1 . .
O O3 0.18724(6) 1.13508(18) -0.10779(12) 0.0528(5) Uani d 1 . .
H H3 0.1757 1.1353 -0.1613 0.079 Uiso calc 1 . .
O O4 0.18482(6) 0.9065(2) -0.12773(12) 0.0615(5) Uani d 1 . .
O O5 0.27149(5) 0.9525(2) 0.28816(11) 0.0554(5) Uani d 1 . .
O O6 0.52183(6) 0.88844(16) 0.38797(10) 0.0307(4) Uani d 1 . .
H H6A 0.5419(8) 0.843(3) 0.3918(17) 0.043(8) Uiso d 1 . .
H H6B 0.5011(9) 0.837(3) 0.376(2) 0.074(11) Uiso d 1 . .
N N1 0.64963(5) 0.3597(2) 1.21530(12) 0.0344(4) Uani d 1 . .
N N2 0.57838(5) 0.33777(17) 0.87986(11) 0.0271(4) Uani d 1 . .
N N3 0.56234(5) 0.40469(17) 0.80164(11) 0.0282(4) Uani d 1 . .
H H3A 0.5519 0.3635 0.7516 0.034 Uiso calc 1 . .
N N4 0.52067(5) 0.84135(17) 0.60347(11) 0.0250(4) Uani d 1 . .
C C1 0.38901(6) 0.8682(2) 0.36954(14) 0.0274(5) Uani d 1 . .
C C2 0.36350(6) 0.9070(2) 0.43416(14) 0.0317(5) Uani d 1 . .
H H2 0.3729 0.9161 0.4975 0.038 Uiso calc 1 . .
C C3 0.32454(7) 0.9320(3) 0.40522(15) 0.0366(5) Uani d 1 . .
H H3B 0.3076 0.9554 0.4491 0.044 Uiso calc 1 . .
C C4 0.31056(6) 0.9221(2) 0.31011(15) 0.0352(5) Uani d 1 . .
C C5 0.33517(7) 0.8838(2) 0.24496(15) 0.0365(5) Uani d 1 . .
H H5 0.3257 0.8763 0.1815 0.044 Uiso calc 1 . .
C C6 0.37404(6) 0.8565(2) 0.27492(15) 0.0327(5) Uani d 1 . .
H H6 0.3906 0.8296 0.2311 0.039 Uiso calc 1 . .
C C7 0.25567(7) 0.9640(3) 0.19347(16) 0.0416(6) Uani d 1 . .
C C8 0.24299(8) 0.8486(3) 0.14305(17) 0.0477(6) Uani d 1 . .
H H8 0.2476 0.7609 0.1686 0.057 Uiso calc 1 . .
C C9 0.22323(7) 0.8646(3) 0.05368(16) 0.0422(6) Uani d 1 . .
H H9 0.2142 0.7871 0.0193 0.051 Uiso calc 1 . .
C C10 0.21680(6) 0.9948(3) 0.01516(15) 0.0345(5) Uani d 1 . .
C C11 0.23058(8) 1.1092(3) 0.06612(17) 0.0486(7) Uani d 1 . .
H H11 0.2265 1.1970 0.0405 0.058 Uiso calc 1 . .
C C12 0.25054(8) 1.0937(3) 0.15555(18) 0.0531(7) Uani d 1 . .
H H12 0.2603 1.1707 0.1894 0.064 Uiso calc 1 . .
C C13 0.43155(6) 0.8450(2) 0.40014(14) 0.0274(5) Uani d 1 . .
C C14 0.19472(7) 1.0067(3) -0.08079(16) 0.0386(5) Uani d 1 . .
C C15 0.53750(6) 0.8774(2) 0.68983(14) 0.0267(5) Uani d 1 . .
H H15 0.5395 0.9709 0.7046 0.032 Uiso calc 1 . .
C C16 0.55180(6) 0.7836(2) 0.75714(14) 0.0264(4) Uani d 1 . .
H H16 0.5631 0.8143 0.8157 0.032 Uiso calc 1 . .
C C17 0.54940(6) 0.6425(2) 0.73810(13) 0.0229(4) Uani d 1 . .
C C18 0.53163(6) 0.6043(2) 0.64900(13) 0.0262(4) Uani d 1 . .
H H18 0.5290 0.5115 0.6326 0.031 Uiso calc 1 . .
C C19 0.51794(6) 0.7059(2) 0.58525(13) 0.0264(4) Uani d 1 . .
H H19 0.5062 0.6782 0.5264 0.032 Uiso calc 1 . .
C C20 0.56452(6) 0.5440(2) 0.81098(13) 0.0232(4) Uani d 1 . .
C C21 0.58256(6) 0.5681(2) 0.90053(14) 0.0286(5) Uani d 1 . .
H H21 0.5880 0.6535 0.9288 0.034 Uiso calc 1 . .
C C22 0.59098(6) 0.4383(2) 0.94025(14) 0.0235(4) Uani d 1 . .
C C23 0.61156(6) 0.4074(2) 1.03413(13) 0.0240(4) Uani d 1 . .
C C24 0.61726(6) 0.2739(2) 1.06907(15) 0.0297(5) Uani d 1 . .
H H24 0.6085 0.1981 1.0326 0.036 Uiso calc 1 . .
C C25 0.63621(7) 0.2558(2) 1.15882(15) 0.0345(5) Uani d 1 . .
H H25 0.6399 0.1659 1.1813 0.041 Uiso calc 1 . .
C C26 0.64452(7) 0.4878(2) 1.18075(16) 0.0371(5) Uani d 1 . .
H H26 0.6539 0.5619 1.2182 0.045 Uiso calc 1 . .
C C27 0.62592(7) 0.5144(2) 1.09195(15) 0.0337(5) Uani d 1 . .
H H27 0.6230 0.6051 1.0708 0.040 Uiso calc 1 . .

loop_
_atom_site_aniso_label
_atom_site_aniso_U_11
_atom_site_aniso_U_22
_atom_site_aniso_U_33
_atom_site_aniso_U_12
_atom_site_aniso_U_13
_atom_site_aniso_U_23
Co1 0.0234(2) 0.0211(2) 0.01854(19) 0.00148(17) -0.00417(14) -0.00179(16)
O1 0.0290(8) 0.0377(8) 0.0256(7) -0.0056(7) -0.0053(6) -0.0044(7)
O2 0.0331(9) 0.0338(9) 0.0398(9) 0.0027(7) -0.0085(7) -0.0127(7)
O3 0.0673(13) 0.0499(11) 0.0358(10) 0.0058(9) -0.0172(9) 0.0016(8)
O4 0.0861(15) 0.0497(11) 0.0411(10) 0.0003(11) -0.0260(10) -0.0056(9)
O5 0.0303(9) 0.1052(16) 0.0284(9) 0.0130(10) -0.0065(7) -0.0035(9)
O6 0.0311(9) 0.0309(9) 0.0290(8) 0.0075(8) -0.0017(7) -0.0068(7)
N1 0.0361(11) 0.0398(11) 0.0257(9) 0.0018(9) -0.0033(8) -0.0005(8)
N2 0.0348(10) 0.0213(9) 0.0233(9) -0.0006(7) -0.0050(7) 0.0015(7)
N3 0.0384(11) 0.0225(9) 0.0212(8) -0.0034(8) -0.0072(7) 0.0007(7)
N4 0.0259(9) 0.0255(9) 0.0228(9) 0.0022(7) -0.0004(7) 0.0019(7)
C1 0.0291(11) 0.0221(10) 0.0287(11) -0.0038(9) -0.0067(9) 0.0004(8)
C2 0.0356(13) 0.0345(12) 0.0228(10) -0.0047(10) -0.0062(9) 0.0001(9)
C3 0.0309(12) 0.0503(15) 0.0277(11) -0.0027(11) 0.0004(9) -0.0024(11)
C4 0.0299(12) 0.0426(14) 0.0308(12) -0.0002(10) -0.0073(9) -0.0020(10)
C5 0.0349(13) 0.0452(14) 0.0264(11) 0.0020(11) -0.0088(9) -0.0065(10)
C6 0.0331(12) 0.0344(12) 0.0290(11) 0.0027(10) -0.0034(9) -0.0052(9)
C7 0.0246(12) 0.0704(18) 0.0282(12) 0.0063(11) -0.0044(9) -0.0035(12)
C8 0.0499(16) 0.0532(16) 0.0380(14) 0.0111(13) -0.0046(12) 0.0038(12)
C9 0.0432(15) 0.0479(15) 0.0330(13) 0.0003(12) -0.0062(11) -0.0033(11)
C10 0.0284(11) 0.0466(13) 0.0271(11) 0.0019(11) -0.0034(9) -0.0041(11)
C11 0.0591(17) 0.0471(15) 0.0367(14) 0.0018(13) -0.0071(12) -0.0011(12)
C12 0.0565(18) 0.0571(17) 0.0423(15) -0.0060(14) -0.0082(13) -0.0148(13)
C13 0.0301(12) 0.0215(10) 0.0286(11) -0.0071(9) -0.0057(9) 0.0024(8)
C14 0.0356(13) 0.0489(15) 0.0296(12) 0.0041(12) -0.0045(9) 0.0011(11)
C15 0.0303(11) 0.0236(10) 0.0249(10) 0.0011(9) -0.0023(9) 0.0001(8)
C16 0.0304(11) 0.0255(11) 0.0220(10) 0.0002(9) -0.0027(8) -0.0003(8)
C17 0.0227(10) 0.0230(10) 0.0228(10) 0.0006(8) 0.0012(8) 0.0022(8)
C18 0.0316(11) 0.0219(10) 0.0245(10) -0.0014(9) 0.0007(8) 0.0002(8)
C19 0.0306(11) 0.0284(11) 0.0192(10) 0.0009(9) -0.0019(8) 0.0005(8)
C20 0.0239(11) 0.0229(10) 0.0222(10) -0.0002(8) 0.0008(8) 0.0013(8)
C21 0.0372(13) 0.0207(10) 0.0265(11) 0.0019(9) -0.0028(9) -0.0012(9)
C22 0.0246(11) 0.0223(10) 0.0233(10) 0.0002(8) 0.0013(8) -0.0010(8)
C23 0.0245(11) 0.0257(10) 0.0216(10) 0.0017(9) 0.0015(8) 0.0000(8)
C24 0.0358(12) 0.0232(11) 0.0288(11) 0.0019(9) -0.0022(9) -0.0007(9)
C25 0.0407(13) 0.0306(12) 0.0306(12) 0.0068(10) -0.0033(10) 0.0043(9)
C26 0.0446(14) 0.0337(13) 0.0306(11) -0.0004(11) -0.0058(10) -0.0044(10)
C27 0.0443(13) 0.0251(11) 0.0295(11) 0.0011(10) -0.0050(9) -0.0004(9)

loop_
_atom_type_symbol
_atom_type_description
_atom_type_scat_dispersion_real
_atom_type_scat_dispersion_imag
_atom_type_scat_source
C C 0.0033 0.0016 'International Tables Vol C Tables 4.2.6.8 and 6.1.1.4'
H H 0.0000 0.0000 'International Tables Vol C Tables 4.2.6.8 and 6.1.1.4'
Co Co 0.3494 0.9721 'International Tables Vol C Tables 4.2.6.8 and 6.1.1.4'
N N 0.0061 0.0033 'International Tables Vol C Tables 4.2.6.8 and 6.1.1.4'
O O 0.0106 0.0060 'International Tables Vol C Tables 4.2.6.8 and 6.1.1.4'

loop_
_geom_angle_atom_site_label_1
_geom_angle_atom_site_label_2
_geom_angle_atom_site_label_3
_geom_angle_site_symmetry_1
_geom_angle_site_symmetry_3
_geom_angle
_geom_angle_publ_flag
O1 Co1 O1 . 5_676 180.0 y
O1 Co1 O6 5_676 . 88.27(6) y
O1 Co1 O6 . . 91.73(6) y
O1 Co1 O6 5_676 5_676 91.73(6) ?
O1 Co1 O6 . 5_676 88.27(6) ?
O1 Co1 N4 5_676 . 89.06(6) y
O1 Co1 N4 . . 90.94(6) y
O1 Co1 N4 . 5_676 89.06(6) ?
O1 Co1 N4 5_676 5_676 90.94(6) ?
O6 Co1 O6 5_676 . 180.0 ?
O6 Co1 N4 5_676 . 87.89(6) ?
O6 Co1 N4 . 5_676 87.89(6) y
O6 Co1 N4 . . 92.11(6) y
O6 Co1 N4 5_676 5_676 92.11(6) ?
N4 Co1 N4 . 5_676 180.0 ?
C13 O1 Co1 . . 127.15(13) ?
C14 O3 H3 . . 109.5 ?
C4 O5 C7 . . 119.82(18) ?
Co1 O6 H6A . . 126.0(18) ?
Co1 O6 H6B . . 95(2) ?
H6A O6 H6B . . 112(3) ?
C25 N1 C26 . . 116.86(18) ?
C22 N2 N3 . . 104.83(15) ?
N2 N3 H3A . . 123.8 ?
N2 N3 C20 . . 112.44(16) ?
C20 N3 H3A . . 123.8 ?
C15 N4 Co1 . . 120.56(13) ?
C19 N4 Co1 . . 123.01(13) ?
C19 N4 C15 . . 116.43(17) ?
C2 C1 C13 . . 121.01(18) ?
C6 C1 C2 . . 118.20(19) ?
C6 C1 C13 . . 120.76(19) ?
C1 C2 H2 . . 119.6 ?
C3 C2 C1 . . 120.81(19) ?
C3 C2 H2 . . 119.6 ?
C2 C3 H3B . . 120.1 ?
C2 C3 C4 . . 119.8(2) ?
C4 C3 H3B . . 120.1 ?
O5 C4 C3 . . 115.3(2) ?
O5 C4 C5 . . 124.24(19) ?
C5 C4 C3 . . 120.5(2) ?
C4 C5 H5 . . 120.4 ?
C4 C5 C6 . . 119.3(2) ?
C6 C5 H5 . . 120.4 ?
C1 C6 H6 . . 119.3 ?
C5 C6 C1 . . 121.4(2) ?
C5 C6 H6 . . 119.3 ?
C8 C7 O5 . . 120.4(2) ?
C12 C7 O5 . . 118.1(2) ?
C12 C7 C8 . . 121.2(2) ?
C7 C8 H8 . . 120.5 ?
C7 C8 C9 . . 119.1(3) ?
C9 C8 H8 . . 120.5 ?
C8 C9 H9 . . 119.7 ?
C10 C9 C8 . . 120.6(2) ?
C10 C9 H9 . . 119.7 ?
C9 C10 C14 . . 118.5(2) ?
C11 C10 C9 . . 119.4(2) ?
C11 C10 C14 . . 122.0(2) ?
C10 C11 H11 . . 119.9 ?
C10 C11 C12 . . 120.2(3) ?
C12 C11 H11 . . 119.9 ?
C7 C12 C11 . . 119.4(3) ?
C7 C12 H12 . . 120.3 ?
C11 C12 H12 . . 120.3 ?
O1 C13 O2 . . 123.39(19) ?
O1 C13 C1 . . 117.09(19) ?
O2 C13 C1 . . 119.49(18) ?
O3 C14 C10 . . 113.8(2) ?
O4 C14 O3 . . 124.2(2) ?
O4 C14 C10 . . 122.0(2) ?
N4 C15 H15 . . 118.2 ?
N4 C15 C16 . . 123.54(19) ?
C16 C15 H15 . . 118.2 ?
C15 C16 H16 . . 119.9 ?
C15 C16 C17 . . 120.21(18) ?
C17 C16 H16 . . 119.9 ?
C16 C17 C18 . . 116.56(18) ?
C16 C17 C20 . . 119.42(17) ?
C18 C17 C20 . . 124.01(18) ?
C17 C18 H18 . . 120.3 ?
C19 C18 C17 . . 119.47(19) ?
C19 C18 H18 . . 120.3 ?
N4 C19 C18 . . 123.78(18) ?
N4 C19 H19 . . 118.1 ?
C18 C19 H19 . . 118.1 ?
N3 C20 C17 . . 124.51(17) ?
N3 C20 C21 . . 105.87(17) ?
C21 C20 C17 . . 129.61(18) ?
C20 C21 H21 . . 127.0 ?
C20 C21 C22 . . 106.05(18) ?
C22 C21 H21 . . 127.0 ?
N2 C22 C21 . . 110.79(17) ?
N2 C22 C23 . . 121.70(17) ?
C21 C22 C23 . . 127.49(18) ?
C24 C23 C22 . . 123.27(19) ?
C27 C23 C22 . . 119.61(18) ?
C27 C23 C24 . . 117.12(19) ?
C23 C24 H24 . . 120.5 ?
C25 C24 C23 . . 118.9(2) ?
C25 C24 H24 . . 120.5 ?
N1 C25 C24 . . 123.9(2) ?
N1 C25 H25 . . 118.0 ?
C24 C25 H25 . . 118.0 ?
N1 C26 H26 . . 118.7 ?
N1 C26 C27 . . 122.7(2) ?
C27 C26 H26 . . 118.7 ?
C23 C27 H27 . . 119.8 ?
C26 C27 C23 . . 120.5(2) ?
C26 C27 H27 . . 119.8 ?

loop_
_geom_bond_atom_site_label_1
_geom_bond_atom_site_label_2
_geom_bond_site_symmetry_2
_geom_bond_distance
_geom_bond_publ_flag
Co1 O1 . 2.0727(14) y
Co1 O1 5_676 2.0727(14) ?
Co1 O6 5_676 2.1362(15) ?
Co1 O6 . 2.1362(15) y
Co1 N4 . 2.1919(16) y
Co1 N4 5_676 2.1920(16) ?
O1 C13 . 1.263(2) y
O2 C13 . 1.265(2) y
O3 H3 . 0.8200 ?
O3 C14 . 1.317(3) y
O4 C14 . 1.206(3) y
O5 C4 . 1.376(3) ?
O5 C7 . 1.403(3) ?
O6 H6A . 0.81(3) ?
O6 H6B . 0.87(3) ?
N1 C25 . 1.338(3) ?
N1 C26 . 1.338(3) ?
N2 N3 . 1.353(2) ?
N2 C22 . 1.338(2) ?
N3 H3A . 0.8600 ?
N3 C20 . 1.356(3) ?
N4 C15 . 1.347(2) ?
N4 C19 . 1.338(3) ?
C1 C2 . 1.396(3) ?
C1 C6 . 1.395(3) ?
C1 C13 . 1.495(3) ?
C2 H2 . 0.9300 ?
C2 C3 . 1.377(3) ?
C3 H3B . 0.9300 ?
C3 C4 . 1.392(3) ?
C4 C5 . 1.379(3) ?
C5 H5 . 0.9300 ?
C5 C6 . 1.381(3) ?
C6 H6 . 0.9300 ?
C7 C8 . 1.372(4) ?
C7 C12 . 1.370(4) ?
C8 H8 . 0.9300 ?
C8 C9 . 1.384(3) ?
C9 H9 . 0.9300 ?
C9 C10 . 1.381(3) ?
C10 C11 . 1.379(3) ?
C10 C14 . 1.493(3) ?
C11 H11 . 0.9300 ?
C11 C12 . 1.387(3) ?
C12 H12 . 0.9300 ?
C15 H15 . 0.9300 ?
C15 C16 . 1.372(3) ?
C16 H16 . 0.9300 ?
C16 C17 . 1.392(3) ?
C17 C18 . 1.397(3) ?
C17 C20 . 1.462(3) ?
C18 H18 . 0.9300 ?
C18 C19 . 1.385(3) ?
C19 H19 . 0.9300 ?
C20 C21 . 1.376(3) ?
C21 H21 . 0.9300 ?
C21 C22 . 1.395(3) ?
C22 C23 . 1.474(3) ?
C23 C24 . 1.390(3) ?
C23 C27 . 1.380(3) ?
C24 H24 . 0.9300 ?
C24 C25 . 1.381(3) ?
C25 H25 . 0.9300 ?
C26 H26 . 0.9300 ?
C26 C27 . 1.378(3) ?
C27 H27 . 0.9300 ?

loop_
_geom_torsion_atom_site_label_1
_geom_torsion_atom_site_label_2
_geom_torsion_atom_site_label_3
_geom_torsion_atom_site_label_4
_geom_torsion_site_symmetry_1
_geom_torsion_site_symmetry_2
_geom_torsion_site_symmetry_3
_geom_torsion_site_symmetry_4
_geom_torsion
_geom_torsion_publ_flag
Co1 O1 C13 O2 . . . . 38.8(3) ?
Co1 O1 C13 C1 . . . . -139.03(15) ?
Co1 N4 C15 C16 . . . . -178.58(16) ?
Co1 N4 C19 C18 . . . . 178.48(15) ?
O5 C4 C5 C6 . . . . 179.6(2) ?
O5 C7 C8 C9 . . . . 172.2(2) ?
O5 C7 C12 C11 . . . . -172.1(2) ?
N1 C26 C27 C23 . . . . 0.0(4) ?
N2 N3 C20 C17 . . . . -179.66(17) ?
N2 N3 C20 C21 . . . . -0.7(2) ?
N2 C22 C23 C24 . . . . -4.1(3) ?
N2 C22 C23 C27 . . . . 176.42(19) ?
N3 N2 C22 C21 . . . . 0.6(2) ?
N3 N2 C22 C23 . . . . -178.15(17) ?
N3 C20 C21 C22 . . . . 1.0(2) ?
N4 C15 C16 C17 . . . . 0.0(3) ?
C1 C2 C3 C4 . . . . -1.7(4) ?
C2 C1 C6 C5 . . . . 0.8(3) ?
C2 C1 C13 O1 . . . . -23.1(3) ?
C2 C1 C13 O2 . . . . 159.0(2) ?
C2 C3 C4 O5 . . . . -178.4(2) ?
C2 C3 C4 C5 . . . . 1.8(4) ?
C3 C4 C5 C6 . . . . -0.6(4) ?
C4 O5 C7 C8 . . . . 85.2(3) ?
C4 O5 C7 C12 . . . . -99.7(3) ?
C4 C5 C6 C1 . . . . -0.7(4) ?
C6 C1 C2 C3 . . . . 0.4(3) ?
C6 C1 C13 O1 . . . . 154.6(2) ?
C6 C1 C13 O2 . . . . -23.3(3) ?
C7 O5 C4 C3 . . . . 171.4(2) ?
C7 O5 C4 C5 . . . . -8.8(4) ?
C7 C8 C9 C10 . . . . 0.9(4) ?
C8 C7 C12 C11 . . . . 3.0(4) ?
C8 C9 C10 C11 . . . . 0.6(4) ?
C8 C9 C10 C14 . . . . -178.9(2) ?
C9 C10 C11 C12 . . . . -0.4(4) ?
C9 C10 C14 O3 . . . . 174.5(2) ?
C9 C10 C14 O4 . . . . -5.2(4) ?
C10 C11 C12 C7 . . . . -1.4(4) ?
C11 C10 C14 O3 . . . . -5.1(3) ?
C11 C10 C14 O4 . . . . 175.2(2) ?
C12 C7 C8 C9 . . . . -2.7(4) ?
C13 C1 C2 C3 . . . . 178.2(2) ?
C13 C1 C6 C5 . . . . -177.0(2) ?
C14 C10 C11 C12 . . . . 179.2(2) ?
C15 N4 C19 C18 . . . . -0.7(3) ?
C15 C16 C17 C18 . . . . -0.7(3) ?
C15 C16 C17 C20 . . . . -179.51(18) ?
C16 C17 C18 C19 . . . . 0.6(3) ?
C16 C17 C20 N3 . . . . 177.26(19) ?
C16 C17 C20 C21 . . . . -1.4(3) ?
C17 C18 C19 N4 . . . . 0.1(3) ?
C17 C20 C21 C22 . . . . 179.9(2) ?
C18 C17 C20 N3 . . . . -1.5(3) ?
C18 C17 C20 C21 . . . . 179.8(2) ?
C19 N4 C15 C16 . . . . 0.6(3) ?
C20 C17 C18 C19 . . . . 179.38(19) ?
C20 C21 C22 N2 . . . . -1.0(2) ?
C20 C21 C22 C23 . . . . 177.62(19) ?
C21 C22 C23 C24 . . . . 177.4(2) ?
C21 C22 C23 C27 . . . . -2.1(3) ?
C22 N2 N3 C20 . . . . 0.1(2) ?
C22 C23 C24 C25 . . . . -178.6(2) ?
C22 C23 C27 C26 . . . . 178.6(2) ?
C23 C24 C25 N1 . . . . 0.1(4) ?
C24 C23 C27 C26 . . . . -0.9(3) ?
C25 N1 C26 C27 . . . . 0.9(3) ?
C26 N1 C25 C24 . . . . -0.9(3) ?
C27 C23 C24 C25 . . . . 0.8(3) ?

_cod_database_fobs_code 2312865
